data_4131743
loop_
_publ_author_name
'Zeng, Mingshuo'
'Murphy, Stephen K.'
'Herzon, Seth B.'

_publ_section_title
;
 Development of a Modular Synthetic Route to (+)-Pleuromutilin,
 (+)-12-epi-Mutilins, and Related Structures.
;
_journal_issue 45
_journal_name_full 'Journal of the American Chemical Society'
_journal_page_first 16377
_journal_page_last 16388
_journal_paper_doi 10.1021/jacs.7b09869
_journal_volume 139
_journal_year 2017
_chemical_absolute_configuration ad
_chemical_formula_moiety 'C22 H32 O4'
_chemical_formula_sum 'C22 H32 O4'
_chemical_formula_weight 360.47
_space_group_crystal_system orthorhombic
_space_group_IT_number 19
_space_group_name_Hall 'P 2ac 2ab'
_space_group_name_H-M_alt 'P 21 21 21'
_atom_sites_solution_hydrogens geom
_atom_sites_solution_primary SHELXT
_atom_sites_solution_secondary difmap
_audit_creation_method SHELXL-2014/7
_cell_angle_alpha 90
_cell_angle_beta 90
_cell_angle_gamma 90
_cell_formula_units_Z 4
_cell_length_a 7.5570(5)
_cell_length_b 11.6693(8)
_cell_length_c 21.4501(15)
_cell_measurement_reflns_used 491
_cell_measurement_temperature 93(2)
_cell_measurement_theta_max 68.3
_cell_measurement_theta_min 3.8
_cell_volume 1891.6(2)
_computing_cell_refinement 'CrystalClear-SM Expert 2.0 r15 (Rigaku, 2011)'
_computing_data_collection 'CrystalClear-SM Expert 2.0 r15 (Rigaku, 2011)'
_computing_data_reduction 'CrystalClear-SM Expert 2.0 r15 (Rigaku, 2011)'
_computing_molecular_graphics
; 
Dolomanov, O.V.; Bourhis, L.J.; Gildea, R.J.; Howard, J.A.K.; Puschmann, H., 
OLEX2: A complete structure solution, refinement and analysis program 
(2009). J. Appl. Cryst., 42, 339-341. 
;
_computing_publication_material 'CIFTAB-2014/2 (Sheldrick, 2014)'
_computing_structure_refinement 'SHELXL-2014/7 (Sheldrick, 2014)'
_computing_structure_solution 'SHELXT-2014/5 (Sheldrick, 2014)'
_diffrn_ambient_temperature 93(2)
_diffrn_detector_area_resol_mean 22.2
_diffrn_measured_fraction_theta_full 0.998
_diffrn_measured_fraction_theta_max 0.997
_diffrn_measurement_device_type 'Rigaku Saturn 944+ CCD'
_diffrn_measurement_method \w
_diffrn_radiation_type CuK\a
_diffrn_radiation_wavelength 1.54178
_diffrn_reflns_av_R_equivalents 0.0347
_diffrn_reflns_av_unetI/netI 0.0094
_diffrn_reflns_Laue_measured_fraction_full 0.998
_diffrn_reflns_Laue_measured_fraction_max 0.997
_diffrn_reflns_limit_h_max 9
_diffrn_reflns_limit_h_min -9
_diffrn_reflns_limit_k_max 13
_diffrn_reflns_limit_k_min -14
_diffrn_reflns_limit_l_max 25
_diffrn_reflns_limit_l_min -25
_diffrn_reflns_number 62877
_diffrn_reflns_point_group_measured_fraction_full 0.996
_diffrn_reflns_point_group_measured_fraction_max 0.994
_diffrn_reflns_theta_full 67.679
_diffrn_reflns_theta_max 67.880
_diffrn_reflns_theta_min 4.122
_diffrn_source 'microfocus rotating anode'
_exptl_absorpt_coefficient_mu 0.680
_exptl_absorpt_correction_T_max 1.000
_exptl_absorpt_correction_T_min 0.900
_exptl_absorpt_correction_type multi-scan
_exptl_absorpt_process_details 'REQAB (Rigaku, 1998)'
_exptl_crystal_colour Colorless
_exptl_crystal_density_diffrn 1.266
_exptl_crystal_density_method 'not measured'
_exptl_crystal_description Prism
_exptl_crystal_F_000 784
_exptl_crystal_size_max 0.200
_exptl_crystal_size_mid 0.050
_exptl_crystal_size_min 0.050
_refine_diff_density_max 0.156
_refine_diff_density_min -0.162
_refine_diff_density_rms 0.029
_refine_ls_abs_structure_details
; 
 Flack x determined using 1404 quotients [(I+)-(I-)]/[(I+)+(I-)] 
 (Parsons, Flack and Wagner, Acta Cryst. B69 (2013) 249-259). 
;
_refine_ls_abs_structure_Flack 0.02(3)
_refine_ls_extinction_method none
_refine_ls_goodness_of_fit_ref 1.053
_refine_ls_hydrogen_treatment constr
_refine_ls_matrix_type full
_refine_ls_number_parameters 239
_refine_ls_number_reflns 3415
_refine_ls_number_restraints 0
_refine_ls_restrained_S_all 1.053
_refine_ls_R_factor_all 0.0245
_refine_ls_R_factor_gt 0.0240
_refine_ls_shift/su_max 0.001
_refine_ls_shift/su_mean 0.000
_refine_ls_structure_factor_coef Fsqd
_refine_ls_weighting_details 'w=1/[\s^2^(Fo^2^)+(0.0309P)^2^+0.4100P] where P=(Fo^2^+2Fc^2^)/3'
_refine_ls_weighting_scheme calc
_refine_ls_wR_factor_gt 0.0606
_refine_ls_wR_factor_ref 0.0609
_reflns_Friedel_coverage 0.721
_reflns_Friedel_fraction_full 0.993
_reflns_Friedel_fraction_max 0.989
_reflns_number_gt 3356
_reflns_number_total 3415
_reflns_threshold_expression 'I > 2\s(I)'
_cod_data_source_file ja7b09869_si_002.cif
_cod_data_source_block 007-16219
_cod_database_code 4131743
_shelx_shelxl_version_number 2014/7
_shelx_space_group_comment
; 
The symmetry employed for this shelxl refinement is uniquely defined 
by the following loop, which should always be used as a source of 
symmetry information in preference to the above space-group names. 
They are only intended as comments. 
;
_shelx_estimated_absorpt_t_min 0.876
_shelx_estimated_absorpt_t_max 0.967

loop_
_space_group_symop_operation_xyz
'x, y, z'
'-x+1/2, -y, z+1/2'
'-x, y+1/2, -z+1/2'
'x+1/2, -y+1/2, -z'

loop_
_atom_site_label
_atom_site_type_symbol
_atom_site_fract_x
_atom_site_fract_y
_atom_site_fract_z
_atom_site_U_iso_or_equiv
_atom_site_adp_type
_atom_site_occupancy
_atom_site_site_symmetry_order
_atom_site_calc_flag
_atom_site_refinement_flags_posn
_atom_site_refinement_flags_adp
O1 O 0.32119(15) 0.73870(9) 0.52101(5) 0.0219(2) Uani 1 1 d . .
O2 O 0.32375(16) 0.35693(9) 0.62625(5) 0.0225(2) Uani 1 1 d . .
O3 O 0.00311(15) 0.60943(9) 0.74862(5) 0.0204(2) Uani 1 1 d . .
O4 O 0.16441(14) 0.77115(9) 0.76308(5) 0.0197(2) Uani 1 1 d . .
C1 C 0.24045(19) 0.63817(12) 0.67463(6) 0.0148(3) Uani 1 1 d . .
H1 H 0.1717 0.5714 0.6583 0.018 Uiso 1 1 calc R U
C2 C 0.21062(19) 0.73667(13) 0.62701(7) 0.0158(3) Uani 1 1 d . .
C3 C 0.2356(2) 0.68901(12) 0.56056(7) 0.0167(3) Uani 1 1 d . .
C4 C 0.1391(2) 0.57915(13) 0.54234(7) 0.0193(3) Uani 1 1 d . .
H4A H 0.0782 0.5924 0.5021 0.023 Uiso 1 1 calc R U
H4B H 0.0469 0.5637 0.5740 0.023 Uiso 1 1 calc R U
C5 C 0.2568(2) 0.46981(13) 0.53575(7) 0.0202(3) Uani 1 1 d . .
C6 C 0.3540(2) 0.44449(13) 0.59749(7) 0.0183(3) Uani 1 1 d . .
C7 C 0.4952(2) 0.52882(13) 0.62041(7) 0.0180(3) Uani 1 1 d . .
H7 H 0.5168 0.5856 0.5864 0.022 Uiso 1 1 calc R U
C8 C 0.4346(2) 0.59644(13) 0.67938(7) 0.0165(3) Uani 1 1 d . .
C9 C 0.5573(2) 0.70063(13) 0.68928(7) 0.0193(3) Uani 1 1 d . .
H9A H 0.5357 0.7325 0.7314 0.023 Uiso 1 1 calc R U
H9B H 0.6818 0.6744 0.6877 0.023 Uiso 1 1 calc R U
C10 C 0.5317(2) 0.79575(13) 0.64118(7) 0.0194(3) Uani 1 1 d . .
H10A H 0.5633 0.7668 0.5993 0.023 Uiso 1 1 calc R U
H10B H 0.6111 0.8607 0.6511 0.023 Uiso 1 1 calc R U
C11 C 0.3389(2) 0.83720(13) 0.64100(7) 0.0172(3) Uani 1 1 d . .
H11 H 0.3132 0.8610 0.6849 0.021 Uiso 1 1 calc R U
C12 C 0.1777(2) 0.65473(13) 0.74314(7) 0.0172(3) Uani 1 1 d . .
C13 C 0.3119(2) 0.58912(14) 0.78379(7) 0.0229(4) Uani 1 1 d . .
H13A H 0.3837 0.6432 0.8088 0.028 Uiso 1 1 calc R U
H13B H 0.2499 0.5362 0.8125 0.028 Uiso 1 1 calc R U
C14 C 0.4296(2) 0.52215(14) 0.73870(7) 0.0201(3) Uani 1 1 d . .
H14A H 0.3785 0.4458 0.7297 0.024 Uiso 1 1 calc R U
H14B H 0.5499 0.5121 0.7561 0.024 Uiso 1 1 calc R U
C15 C 0.0156(2) 0.77665(14) 0.62884(7) 0.0189(3) Uani 1 1 d . .
H15A H -0.0134 0.8162 0.5898 0.028 Uiso 1 1 calc R U
H15B H -0.0015 0.8292 0.6640 0.028 Uiso 1 1 calc R U
H15C H -0.0620 0.7100 0.6339 0.028 Uiso 1 1 calc R U
C16 C 0.3123(2) 0.94500(13) 0.60129(7) 0.0218(3) Uani 1 1 d . .
H16A H 0.3337 0.9266 0.5573 0.033 Uiso 1 1 calc R U
H16B H 0.3955 1.0045 0.6148 0.033 Uiso 1 1 calc R U
H16C H 0.1909 0.9729 0.6064 0.033 Uiso 1 1 calc R U
C17 C 0.6680(2) 0.46178(14) 0.63079(8) 0.0237(3) Uani 1 1 d . .
H17A H 0.6461 0.3981 0.6596 0.036 Uiso 1 1 calc R U
H17B H 0.7577 0.5129 0.6486 0.036 Uiso 1 1 calc R U
H17C H 0.7103 0.4316 0.5909 0.036 Uiso 1 1 calc R U
C18 C 0.3944(2) 0.48486(15) 0.48365(7) 0.0248(4) Uani 1 1 d . .
H18A H 0.4726 0.5491 0.4939 0.037 Uiso 1 1 calc R U
H18B H 0.3337 0.5005 0.4442 0.037 Uiso 1 1 calc R U
H18C H 0.4645 0.4146 0.4797 0.037 Uiso 1 1 calc R U
C19 C 0.1287(2) 0.37326(14) 0.52126(8) 0.0268(4) Uani 1 1 d . .
H19 H 0.0529 0.3497 0.5542 0.032 Uiso 1 1 calc R U
C20 C 0.1115(3) 0.31900(16) 0.46814(9) 0.0389(5) Uani 1 1 d . .
H20A H 0.1840 0.3392 0.4337 0.047 Uiso 1 1 calc R U
H20B H 0.0265 0.2595 0.4641 0.047 Uiso 1 1 calc R U
C21 C -0.0703(2) 0.66597(15) 0.80187(7) 0.0234(4) Uani 1 1 d . .
H21A H -0.0291 0.6302 0.8411 0.028 Uiso 1 1 calc R U
H21B H -0.2013 0.6647 0.8008 0.028 Uiso 1 1 calc R U
C22 C -0.0002(2) 0.78629(14) 0.79518(8) 0.0255(4) Uani 1 1 d . .
H22A H -0.0824 0.8344 0.7706 0.031 Uiso 1 1 calc R U
H22B H 0.0184 0.8222 0.8365 0.031 Uiso 1 1 calc R U

loop_
_atom_site_aniso_label
_atom_site_aniso_U_11
_atom_site_aniso_U_22
_atom_site_aniso_U_33
_atom_site_aniso_U_23
_atom_site_aniso_U_13
_atom_site_aniso_U_12
O1 0.0284(6) 0.0205(5) 0.0168(5) 0.0024(4) 0.0027(5) -0.0019(5)
O2 0.0275(6) 0.0183(5) 0.0215(5) 0.0030(4) 0.0031(5) 0.0006(5)
O3 0.0190(5) 0.0244(6) 0.0177(5) -0.0003(4) 0.0040(4) -0.0047(5)
O4 0.0195(5) 0.0208(5) 0.0189(5) -0.0036(4) 0.0044(4) -0.0001(5)
C1 0.0156(7) 0.0148(7) 0.0138(7) -0.0004(6) -0.0006(6) -0.0009(6)
C2 0.0158(7) 0.0171(7) 0.0145(7) 0.0014(6) -0.0003(6) 0.0008(6)
C3 0.0163(7) 0.0166(7) 0.0173(7) 0.0021(6) -0.0023(6) 0.0029(6)
C4 0.0210(8) 0.0216(8) 0.0154(7) -0.0011(6) -0.0021(6) -0.0010(6)
C5 0.0271(8) 0.0176(7) 0.0160(7) -0.0006(6) 0.0012(6) -0.0031(7)
C6 0.0199(8) 0.0168(7) 0.0181(7) -0.0025(6) 0.0056(6) 0.0030(6)
C7 0.0185(7) 0.0174(7) 0.0179(7) 0.0009(6) 0.0019(6) 0.0008(6)
C8 0.0170(8) 0.0166(7) 0.0157(7) 0.0016(6) -0.0010(6) 0.0021(6)
C9 0.0160(7) 0.0223(8) 0.0197(7) -0.0023(6) -0.0021(6) 0.0007(6)
C10 0.0186(8) 0.0179(7) 0.0216(8) -0.0015(6) 0.0008(6) -0.0031(6)
C11 0.0187(7) 0.0161(7) 0.0169(7) -0.0012(6) 0.0019(6) -0.0009(6)
C12 0.0166(7) 0.0186(7) 0.0163(7) 0.0005(6) 0.0003(6) -0.0007(6)
C13 0.0247(9) 0.0286(8) 0.0154(7) 0.0034(6) -0.0007(7) 0.0054(7)
C14 0.0210(8) 0.0223(8) 0.0169(7) 0.0028(6) -0.0011(6) 0.0036(6)
C15 0.0183(8) 0.0202(8) 0.0184(7) 0.0023(6) -0.0001(6) 0.0022(6)
C16 0.0257(8) 0.0169(7) 0.0229(8) 0.0000(6) 0.0030(7) -0.0004(7)
C17 0.0202(8) 0.0232(8) 0.0279(8) -0.0005(7) 0.0025(7) 0.0035(7)
C18 0.0352(9) 0.0224(8) 0.0169(7) 0.0002(6) 0.0052(7) 0.0001(7)
C19 0.0353(10) 0.0221(8) 0.0230(8) 0.0018(7) -0.0018(7) -0.0072(7)
C20 0.0620(13) 0.0262(9) 0.0286(9) -0.0005(8) -0.0078(9) -0.0146(9)
C21 0.0194(8) 0.0340(9) 0.0168(7) 0.0004(7) 0.0036(6) -0.0007(7)
C22 0.0229(8) 0.0300(9) 0.0235(8) -0.0042(7) 0.0085(7) 0.0022(7)

loop_
_atom_type_symbol
_atom_type_description
_atom_type_scat_dispersion_real
_atom_type_scat_dispersion_imag
_atom_type_scat_source
C C 0.0181 0.0091 'International Tables Vol C Tables 4.2.6.8 and 6.1.1.4'
H H 0.0000 0.0000 'International Tables Vol C Tables 4.2.6.8 and 6.1.1.4'
O O 0.0492 0.0322 'International Tables Vol C Tables 4.2.6.8 and 6.1.1.4'

loop_
_geom_angle_atom_site_label_1
_geom_angle_atom_site_label_2
_geom_angle_atom_site_label_3
_geom_angle
C12 O3 C21 104.70(12)
C12 O4 C22 108.80(12)
C8 C1 C2 114.40(12)
C8 C1 C12 105.40(12)
C2 C1 C12 118.98(12)
C8 C1 H1 105.7
C2 C1 H1 105.7
C12 C1 H1 105.7
C3 C2 C15 104.42(12)
C3 C2 C11 112.04(12)
C15 C2 C11 111.26(12)
C3 C2 C1 108.85(12)
C15 C2 C1 110.16(12)
C11 C2 C1 109.97(12)
O1 C3 C4 118.48(13)
O1 C3 C2 122.61(13)
C4 C3 C2 118.78(13)
C3 C4 C5 115.95(13)
C3 C4 H4A 108.3
C5 C4 H4A 108.3
C3 C4 H4B 108.3
C5 C4 H4B 108.3
H4A C4 H4B 107.4
C19 C5 C18 111.57(13)
C19 C5 C6 109.71(13)
C18 C5 C6 108.92(13)
C19 C5 C4 105.17(13)
C18 C5 C4 110.96(13)
C6 C5 C4 110.48(12)
O2 C6 C7 120.53(14)
O2 C6 C5 120.48(14)
C7 C6 C5 118.94(13)
C6 C7 C17 108.12(12)
C6 C7 C8 112.37(12)
C17 C7 C8 112.90(13)
C6 C7 H7 107.7
C17 C7 H7 107.7
C8 C7 H7 107.7
C14 C8 C9 110.15(12)
C14 C8 C1 102.00(12)
C9 C8 C1 109.27(12)
C14 C8 C7 113.11(12)
C9 C8 C7 109.51(12)
C1 C8 C7 112.56(12)
C10 C9 C8 113.79(12)
C10 C9 H9A 108.8
C8 C9 H9A 108.8
C10 C9 H9B 108.8
C8 C9 H9B 108.8
H9A C9 H9B 107.7
C9 C10 C11 110.54(12)
C9 C10 H10A 109.5
C11 C10 H10A 109.5
C9 C10 H10B 109.5
C11 C10 H10B 109.5
H10A C10 H10B 108.1
C16 C11 C10 112.61(12)
C16 C11 C2 115.55(12)
C10 C11 C2 110.81(12)
C16 C11 H11 105.7
C10 C11 H11 105.7
C2 C11 H11 105.7
O3 C12 O4 105.26(12)
O3 C12 C13 112.22(12)
O4 C12 C13 110.44(12)
O3 C12 C1 108.30(12)
O4 C12 C1 114.99(12)
C13 C12 C1 105.77(12)
C14 C13 C12 106.19(12)
C14 C13 H13A 110.5
C12 C13 H13A 110.5
C14 C13 H13B 110.5
C12 C13 H13B 110.5
H13A C13 H13B 108.7
C13 C14 C8 104.44(12)
C13 C14 H14A 110.9
C8 C14 H14A 110.9
C13 C14 H14B 110.9
C8 C14 H14B 110.9
H14A C14 H14B 108.9
C2 C15 H15A 109.5
C2 C15 H15B 109.5
H15A C15 H15B 109.5
C2 C15 H15C 109.5
H15A C15 H15C 109.5
H15B C15 H15C 109.5
C11 C16 H16A 109.5
C11 C16 H16B 109.5
H16A C16 H16B 109.5
C11 C16 H16C 109.5
H16A C16 H16C 109.5
H16B C16 H16C 109.5
C7 C17 H17A 109.5
C7 C17 H17B 109.5
H17A C17 H17B 109.5
C7 C17 H17C 109.5
H17A C17 H17C 109.5
H17B C17 H17C 109.5
C5 C18 H18A 109.5
C5 C18 H18B 109.5
H18A C18 H18B 109.5
C5 C18 H18C 109.5
H18A C18 H18C 109.5
H18B C18 H18C 109.5
C20 C19 C5 126.88(17)
C20 C19 H19 116.6
C5 C19 H19 116.6
C19 C20 H20A 120.0
C19 C20 H20B 120.0
H20A C20 H20B 120.0
O3 C21 C22 102.53(12)
O3 C21 H21A 111.3
C22 C21 H21A 111.3
O3 C21 H21B 111.3
C22 C21 H21B 111.3
H21A C21 H21B 109.2
O4 C22 C21 103.66(12)
O4 C22 H22A 111.0
C21 C22 H22A 111.0
O4 C22 H22B 111.0
C21 C22 H22B 111.0
H22A C22 H22B 109.0

loop_
_geom_bond_atom_site_label_1
_geom_bond_atom_site_label_2
_geom_bond_distance
O1 C3 1.2143(19)
O2 C6 1.2151(19)
O3 C12 1.4259(19)
O3 C21 1.4311(19)
O4 C12 1.4278(19)
O4 C22 1.4327(19)
C1 C8 1.550(2)
C1 C2 1.554(2)
C1 C12 1.556(2)
C1 H1 1.0000
C2 C3 1.542(2)
C2 C15 1.547(2)
C2 C11 1.551(2)
C3 C4 1.526(2)
C4 C5 1.562(2)
C4 H4A 0.9900
C4 H4B 0.9900
C5 C19 1.518(2)
C5 C18 1.536(2)
C5 C6 1.543(2)
C6 C7 1.533(2)
C7 C17 1.538(2)
C7 C8 1.559(2)
C7 H7 1.0000
C8 C14 1.540(2)
C8 C9 1.543(2)
C9 C10 1.528(2)
C9 H9A 0.9900
C9 H9B 0.9900
C10 C11 1.535(2)
C10 H10A 0.9900
C10 H10B 0.9900
C11 C16 1.532(2)
C11 H11 1.0000
C12 C13 1.542(2)
C13 C14 1.529(2)
C13 H13A 0.9900
C13 H13B 0.9900
C14 H14A 0.9900
C14 H14B 0.9900
C15 H15A 0.9800
C15 H15B 0.9800
C15 H15C 0.9800
C16 H16A 0.9800
C16 H16B 0.9800
C16 H16C 0.9800
C17 H17A 0.9800
C17 H17B 0.9800
C17 H17C 0.9800
C18 H18A 0.9800
C18 H18B 0.9800
C18 H18C 0.9800
C19 C20 1.310(3)
C19 H19 0.9500
C20 H20A 0.9500
C20 H20B 0.9500
C21 C22 1.508(2)
C21 H21A 0.9900
C21 H21B 0.9900
C22 H22A 0.9900
C22 H22B 0.9900

loop_
_geom_torsion_atom_site_label_1
_geom_torsion_atom_site_label_2
_geom_torsion_atom_site_label_3
_geom_torsion_atom_site_label_4
_geom_torsion
C8 C1 C2 C3 69.49(15)
C12 C1 C2 C3 -164.73(12)
C8 C1 C2 C15 -176.58(12)
C12 C1 C2 C15 -50.80(17)
C8 C1 C2 C11 -53.59(16)
C12 C1 C2 C11 72.19(16)
C15 C2 C3 O1 107.64(16)
C11 C2 C3 O1 -12.9(2)
C1 C2 C3 O1 -134.73(15)
C15 C2 C3 C4 -68.19(16)
C11 C2 C3 C4 171.28(13)
C1 C2 C3 C4 49.44(17)
O1 C3 C4 C5 76.46(18)
C2 C3 C4 C5 -107.54(15)
C3 C4 C5 C19 176.87(13)
C3 C4 C5 C18 -62.35(18)
C3 C4 C5 C6 58.55(17)
C19 C5 C6 O2 0.7(2)
C18 C5 C6 O2 -121.68(16)
C4 C5 C6 O2 116.21(15)
C19 C5 C6 C7 177.95(13)
C18 C5 C6 C7 55.57(17)
C4 C5 C6 C7 -66.55(17)
O2 C6 C7 C17 52.41(18)
C5 C6 C7 C17 -124.84(14)
O2 C6 C7 C8 -72.86(18)
C5 C6 C7 C8 109.90(15)
C2 C1 C8 C14 167.54(12)
C12 C1 C8 C14 34.95(14)
C2 C1 C8 C9 50.96(16)
C12 C1 C8 C9 -81.63(14)
C2 C1 C8 C7 -70.93(16)
C12 C1 C8 C7 156.47(12)
C6 C7 C8 C14 71.99(16)
C17 C7 C8 C14 -50.62(17)
C6 C7 C8 C9 -164.74(12)
C17 C7 C8 C9 72.65(16)
C6 C7 C8 C1 -42.97(17)
C17 C7 C8 C1 -165.58(12)
C14 C8 C9 C10 -163.78(13)
C1 C8 C9 C10 -52.50(16)
C7 C8 C9 C10 71.22(16)
C8 C9 C10 C11 57.27(17)
C9 C10 C11 C16 170.88(12)
C9 C10 C11 C2 -57.97(16)
C3 C2 C11 C16 64.23(16)
C15 C2 C11 C16 -52.24(16)
C1 C2 C11 C16 -174.58(12)
C3 C2 C11 C10 -65.38(15)
C15 C2 C11 C10 178.15(12)
C1 C2 C11 C10 55.81(15)
C21 O3 C12 O4 -34.20(14)
C21 O3 C12 C13 85.96(14)
C21 O3 C12 C1 -157.67(12)
C22 O4 C12 O3 15.06(15)
C22 O4 C12 C13 -106.26(14)
C22 O4 C12 C1 134.15(13)
C8 C1 C12 O3 -137.12(11)
C2 C1 C12 O3 92.91(15)
C8 C1 C12 O4 105.50(14)
C2 C1 C12 O4 -24.47(19)
C8 C1 C12 C13 -16.64(15)
C2 C1 C12 C13 -146.61(13)
O3 C12 C13 C14 109.40(14)
O4 C12 C13 C14 -133.50(13)
C1 C12 C13 C14 -8.49(17)
C12 C13 C14 C8 30.64(16)
C9 C8 C14 C13 75.57(15)
C1 C8 C14 C13 -40.37(15)
C7 C8 C14 C13 -161.51(13)
C18 C5 C19 C20 -10.7(3)
C6 C5 C19 C20 -131.5(2)
C4 C5 C19 C20 109.7(2)
C12 O3 C21 C22 39.04(15)
C12 O4 C22 C21 8.82(16)
O3 C21 C22 O4 -29.15(15)
